data_4068831
loop_
_publ_author_name
'Beer, Stephan'
'Brandhorst, Kai'
'Hrib, Cristian G.'
'Wu, Xian'
'Haberlag, Birte'
'Grunenberg, J\"org'
'Jones, Peter G.'
'Tamm, Matthias'

_publ_section_title
;
 Experimental and Theoretical Investigations of Catalytic Alkyne
 Cross-Metathesis with Imidazolin-2-iminato Tungsten Alkylidyne Complexes
;
_journal_issue 5
_journal_name_full Organometallics
_journal_page_first 1534
_journal_paper_doi 10.1021/om801119t
_journal_volume 28
_journal_year 2009
_chemical_formula_sum 'C22 H31 F12 N3 O2 W'
_chemical_formula_weight 781.35
_chemical_name_systematic
;
 ?
;
_space_group_IT_number 61
_symmetry_cell_setting orthorhombic
_symmetry_space_group_name_Hall '-P 2ac 2ab'
_symmetry_space_group_name_H-M 'P b c a'
_atom_sites_solution_hydrogens geom
_atom_sites_solution_primary direct
_atom_sites_solution_secondary difmap
_audit_creation_method SHELXL-97
_cell_angle_alpha 90.00
_cell_angle_beta 90.00
_cell_angle_gamma 90.00
_cell_formula_units_Z 8
_cell_length_a 21.962(2)
_cell_length_b 11.9097(14)
_cell_length_c 21.964(2)
_cell_measurement_reflns_used 7282
_cell_measurement_temperature 133(2)
_cell_measurement_theta_max 28
_cell_measurement_theta_min 2
_cell_volume 5744.9(10)
_computing_cell_refinement 'Bruker SAINT'
_computing_data_collection 'Bruker SMART'
_computing_data_reduction 'Bruker SAINT'
_computing_molecular_graphics 'Siemens XP'
_computing_publication_material SHELXL-97
_computing_structure_refinement 'SHELXL-97 (Sheldrick, 1997)'
_computing_structure_solution 'SHELXS-97 (Sheldrick, 1990)'
_diffrn_ambient_temperature 133(2)
_diffrn_detector_area_resol_mean 8.192
_diffrn_measured_fraction_theta_full 1.000
_diffrn_measured_fraction_theta_max 1.000
_diffrn_measurement_device_type 'Bruker SMART 1000 CCD'
_diffrn_measurement_method '\w- and \f-scans'
_diffrn_radiation_monochromator graphite
_diffrn_radiation_source 'fine-focus sealed tube'
_diffrn_radiation_type MoK\a
_diffrn_radiation_wavelength 0.71073
_diffrn_reflns_av_R_equivalents 0.0607
_diffrn_reflns_av_sigmaI/netI 0.0254
_diffrn_reflns_limit_h_max 29
_diffrn_reflns_limit_h_min -29
_diffrn_reflns_limit_k_max 15
_diffrn_reflns_limit_k_min -15
_diffrn_reflns_limit_l_max 29
_diffrn_reflns_limit_l_min -29
_diffrn_reflns_number 101815
_diffrn_reflns_theta_full 28.00
_diffrn_reflns_theta_max 28.29
_diffrn_reflns_theta_min 1.85
_diffrn_standards_decay_% 0
_exptl_absorpt_coefficient_mu 4.124
_exptl_absorpt_correction_T_max 0.7900
_exptl_absorpt_correction_T_min 0.6435
_exptl_absorpt_correction_type multi-scan
_exptl_absorpt_process_details SADABS
_exptl_crystal_colour yellow
_exptl_crystal_density_diffrn 1.807
_exptl_crystal_density_method 'not measured'
_exptl_crystal_description tablet
_exptl_crystal_F_000 3056
_exptl_crystal_size_max 0.21
_exptl_crystal_size_mid 0.10
_exptl_crystal_size_min 0.06
_refine_diff_density_max 0.924
_refine_diff_density_min -1.239
_refine_diff_density_rms 0.124
_refine_ls_extinction_method none
_refine_ls_goodness_of_fit_ref 1.131
_refine_ls_hydrogen_treatment 'rigid methyls, others riding'
_refine_ls_matrix_type full
_refine_ls_number_parameters 369
_refine_ls_number_reflns 7128
_refine_ls_number_restraints 0
_refine_ls_restrained_S_all 1.131
_refine_ls_R_factor_all 0.0565
_refine_ls_R_factor_gt 0.0264
_refine_ls_shift/su_max 0.002
_refine_ls_shift/su_mean 0.000
_refine_ls_structure_factor_coef Fsqd
_refine_ls_weighting_details 'calc w=1/[\s^2^(Fo^2^)+(0.0180P)^2^+18.7154P] where P=(Fo^2^+2Fc^2^)/3'
_refine_ls_weighting_scheme calc
_refine_ls_wR_factor_gt 0.0536
_refine_ls_wR_factor_ref 0.0672
_reflns_number_gt 4861
_reflns_number_total 7128
_reflns_threshold_expression >2sigma(I)
_cod_data_source_file om801119t_si_011.cif
_cod_data_source_block 12
_cod_original_cell_volume 5744.9(11)
_cod_database_code 4068831

loop_
_symmetry_equiv_pos_as_xyz
'x, y, z'
'-x+1/2, -y, z+1/2'
'-x, y+1/2, -z+1/2'
'x+1/2, -y+1/2, -z'
'-x, -y, -z'
'x-1/2, y, -z-1/2'
'x, -y-1/2, z-1/2'
'-x-1/2, y-1/2, z'

loop_
_atom_site_label
_atom_site_type_symbol
_atom_site_fract_x
_atom_site_fract_y
_atom_site_fract_z
_atom_site_U_iso_or_equiv
_atom_site_adp_type
_atom_site_occupancy
_atom_site_symmetry_multiplicity
_atom_site_calc_flag
_atom_site_refinement_flags
W W 0.124670(7) 0.140845(12) 0.348240(6) 0.01788(5) Uani 1 1 d .
O1 O 0.12265(14) 0.1741(3) 0.26223(12) 0.0277(6) Uani 1 1 d .
O2 O 0.07017(12) 0.2383(2) 0.39320(12) 0.0229(6) Uani 1 1 d .
N1 N 0.20294(14) 0.1467(3) 0.37788(15) 0.0227(7) Uani 1 1 d .
N2 N 0.30068(15) 0.0527(3) 0.37461(17) 0.0265(8) Uani 1 1 d .
N3 N 0.26547(15) 0.1006(3) 0.46456(17) 0.0272(8) Uani 1 1 d .
F1 F 0.0488(2) 0.2294(5) 0.12316(18) 0.121(2) Uani 1 1 d .
F2 F 0.04140(18) 0.3116(4) 0.20880(17) 0.0895(15) Uani 1 1 d .
F3 F 0.1272(2) 0.3110(4) 0.16314(16) 0.0849(13) Uani 1 1 d .
F4 F 0.19111(13) 0.1208(3) 0.16316(14) 0.0562(9) Uani 1 1 d .
F5 F 0.14982(17) -0.0273(3) 0.19882(15) 0.0618(9) Uani 1 1 d .
F6 F 0.11634(14) 0.0442(3) 0.11600(12) 0.0541(9) Uani 1 1 d .
F7 F -0.03047(15) 0.3021(4) 0.33271(15) 0.0659(10) Uani 1 1 d .
F8 F -0.09158(13) 0.2470(4) 0.40234(16) 0.0684(11) Uani 1 1 d .
F9 F -0.03980(14) 0.1277(3) 0.35083(17) 0.0658(11) Uani 1 1 d .
F10 F -0.03842(13) 0.3439(3) 0.49765(15) 0.0529(9) Uani 1 1 d .
F11 F 0.00838(14) 0.4330(2) 0.42580(14) 0.0467(7) Uani 1 1 d .
F12 F 0.05905(13) 0.3532(3) 0.49659(13) 0.0479(8) Uani 1 1 d .
C1 C 0.0986(2) 0.0026(4) 0.3582(2) 0.0294(10) Uani 1 1 d .
C2 C 0.0873(2) -0.1195(4) 0.3688(3) 0.0392(12) Uani 1 1 d .
H2A H 0.0870 -0.1589 0.3291 0.047 Uiso 1 1 calc R
H2B H 0.0465 -0.1289 0.3874 0.047 Uiso 1 1 calc R
C3 C 0.1345(2) -0.1734(4) 0.4097(3) 0.0459(13) Uani 1 1 d .
H3A H 0.1751 -0.1631 0.3920 0.069 Uiso 1 1 calc R
H3B H 0.1258 -0.2538 0.4137 0.069 Uiso 1 1 calc R
H3C H 0.1332 -0.1381 0.4500 0.069 Uiso 1 1 calc R
C4 C 0.25224(19) 0.1019(3) 0.40370(19) 0.0242(8) Uani 1 1 d .
C5 C 0.3428(2) 0.0191(4) 0.4182(2) 0.0351(11) Uani 1 1 d .
H5 H 0.3802 -0.0183 0.4104 0.042 Uiso 1 1 calc R
C6 C 0.3216(2) 0.0485(4) 0.4725(2) 0.0335(11) Uani 1 1 d .
H6 H 0.3414 0.0361 0.5104 0.040 Uiso 1 1 calc R
C7 C 0.3074(2) 0.0333(4) 0.3075(2) 0.0321(10) Uani 1 1 d .
C8 C 0.3731(2) -0.0038(5) 0.2944(3) 0.0463(13) Uani 1 1 d .
H8A H 0.4014 0.0538 0.3091 0.069 Uiso 1 1 calc R
H8B H 0.3785 -0.0139 0.2505 0.069 Uiso 1 1 calc R
H8C H 0.3813 -0.0748 0.3154 0.069 Uiso 1 1 calc R
C9 C 0.2638(2) -0.0612(4) 0.2892(2) 0.0402(12) Uani 1 1 d .
H9A H 0.2731 -0.1287 0.3130 0.060 Uiso 1 1 calc R
H9B H 0.2686 -0.0775 0.2458 0.060 Uiso 1 1 calc R
H9C H 0.2218 -0.0379 0.2973 0.060 Uiso 1 1 calc R
C10 C 0.2954(2) 0.1423(4) 0.2727(2) 0.0366(11) Uani 1 1 d .
H10A H 0.2532 0.1659 0.2792 0.055 Uiso 1 1 calc R
H10B H 0.3024 0.1300 0.2292 0.055 Uiso 1 1 calc R
H10C H 0.3230 0.2009 0.2875 0.055 Uiso 1 1 calc R
C11 C 0.2264(2) 0.1459(4) 0.5150(2) 0.0302(9) Uani 1 1 d .
C12 C 0.2105(2) 0.2676(4) 0.5021(2) 0.0379(11) Uani 1 1 d .
H12A H 0.2480 0.3108 0.4962 0.057 Uiso 1 1 calc R
H12B H 0.1877 0.2986 0.5365 0.057 Uiso 1 1 calc R
H12C H 0.1856 0.2718 0.4652 0.057 Uiso 1 1 calc R
C13 C 0.2620(2) 0.1402(5) 0.5749(2) 0.0473(13) Uani 1 1 d .
H13A H 0.2710 0.0616 0.5846 0.071 Uiso 1 1 calc R
H13B H 0.2375 0.1731 0.6077 0.071 Uiso 1 1 calc R
H13C H 0.3001 0.1821 0.5707 0.071 Uiso 1 1 calc R
C14 C 0.1701(2) 0.0717(5) 0.5205(2) 0.0389(11) Uani 1 1 d .
H14A H 0.1489 0.0694 0.4812 0.058 Uiso 1 1 calc R
H14B H 0.1428 0.1024 0.5516 0.058 Uiso 1 1 calc R
H14C H 0.1824 -0.0045 0.5320 0.058 Uiso 1 1 calc R
C15 C 0.0929(2) 0.1387(5) 0.2093(2) 0.0382(12) Uani 1 1 d .
C16 C 0.0363(2) 0.0712(7) 0.2201(3) 0.081(3) Uani 1 1 d .
H16A H 0.0075 0.1154 0.2444 0.121 Uiso 1 1 calc R
H16B H 0.0467 0.0022 0.2420 0.121 Uiso 1 1 calc R
H16C H 0.0176 0.0521 0.1809 0.121 Uiso 1 1 calc R
C17 C 0.0778(3) 0.2520(7) 0.1752(3) 0.068(2) Uani 1 1 d .
C18 C 0.1381(2) 0.0703(5) 0.1716(2) 0.0416(13) Uani 1 1 d .
C19 C 0.01431(18) 0.2327(4) 0.42423(19) 0.0261(9) Uani 1 1 d .
C20 C 0.0098(2) 0.1323(4) 0.4667(2) 0.0446(13) Uani 1 1 d .
H20A H 0.0211 0.0639 0.4446 0.067 Uiso 1 1 calc R
H20B H -0.0321 0.1253 0.4816 0.067 Uiso 1 1 calc R
H20C H 0.0374 0.1429 0.5012 0.067 Uiso 1 1 calc R
C21 C -0.0369(2) 0.2292(5) 0.3770(3) 0.0464(14) Uani 1 1 d .
C22 C 0.0104(2) 0.3406(4) 0.4612(2) 0.0345(11) Uani 1 1 d .

loop_
_atom_site_aniso_label
_atom_site_aniso_U_11
_atom_site_aniso_U_22
_atom_site_aniso_U_33
_atom_site_aniso_U_23
_atom_site_aniso_U_13
_atom_site_aniso_U_12
W 0.01415(7) 0.01964(8) 0.01984(7) -0.00195(6) -0.00055(6) 0.00192(7)
O1 0.0229(14) 0.0414(17) 0.0189(13) -0.0050(12) -0.0033(14) 0.0014(15)
O2 0.0186(13) 0.0256(16) 0.0245(15) 0.0011(12) 0.0056(11) 0.0054(12)
N1 0.0177(15) 0.0232(18) 0.0272(17) -0.0029(15) -0.0001(13) 0.0030(15)
N2 0.0154(16) 0.0223(19) 0.042(2) 0.0013(16) -0.0013(15) -0.0005(14)
N3 0.0202(17) 0.0242(19) 0.037(2) 0.0009(16) -0.0089(14) 0.0017(14)
F1 0.158(4) 0.155(5) 0.051(2) -0.050(3) -0.064(3) 0.111(4)
F2 0.085(3) 0.122(4) 0.062(2) -0.046(2) -0.038(2) 0.070(3)
F3 0.126(4) 0.084(3) 0.045(2) 0.0206(19) 0.008(2) 0.033(3)
F4 0.0329(16) 0.088(3) 0.0480(19) -0.0162(17) 0.0102(13) -0.0011(16)
F5 0.081(2) 0.054(2) 0.051(2) -0.0091(17) -0.0104(18) 0.0176(19)
F6 0.0517(19) 0.083(2) 0.0275(14) -0.0233(15) -0.0049(13) 0.0149(17)
F7 0.053(2) 0.099(3) 0.0454(19) 0.014(2) -0.0147(16) 0.015(2)
F8 0.0216(14) 0.110(3) 0.074(2) -0.021(2) 0.0021(15) 0.0136(18)
F9 0.0371(17) 0.080(3) 0.080(3) -0.038(2) -0.0010(17) -0.0049(17)
F10 0.0416(17) 0.060(2) 0.0572(19) -0.0164(16) 0.0296(15) 0.0002(15)
F11 0.0486(18) 0.0315(16) 0.0601(19) 0.0010(14) 0.0097(15) 0.0091(14)
F12 0.0397(16) 0.071(2) 0.0327(15) -0.0150(15) 0.0024(12) 0.0015(16)
C1 0.024(2) 0.028(2) 0.036(3) -0.0066(19) -0.0028(18) 0.0009(18)
C2 0.033(2) 0.025(3) 0.060(3) -0.006(2) 0.003(2) -0.006(2)
C3 0.052(3) 0.024(2) 0.061(3) 0.004(2) 0.009(3) 0.006(2)
C4 0.0194(18) 0.0165(19) 0.037(2) 0.0009(17) 0.0002(18) -0.0012(16)
C5 0.022(2) 0.029(3) 0.055(3) 0.009(2) -0.006(2) 0.0046(19)
C6 0.025(2) 0.030(3) 0.046(3) 0.011(2) -0.008(2) 0.0034(19)
C7 0.023(2) 0.030(3) 0.043(3) -0.006(2) 0.0059(19) 0.0039(19)
C8 0.024(2) 0.053(3) 0.062(3) -0.002(3) 0.007(3) 0.007(3)
C9 0.031(2) 0.036(3) 0.053(3) -0.015(2) 0.005(2) -0.001(2)
C10 0.034(2) 0.039(3) 0.037(3) 0.002(2) 0.006(2) 0.000(2)
C11 0.030(2) 0.029(2) 0.031(2) -0.001(2) -0.0067(18) 0.005(2)
C12 0.046(3) 0.031(3) 0.037(3) -0.007(2) -0.006(2) 0.007(2)
C13 0.042(3) 0.063(4) 0.036(3) -0.004(3) -0.014(2) 0.008(3)
C14 0.036(3) 0.047(3) 0.034(2) 0.001(2) -0.001(2) -0.002(2)
C15 0.028(2) 0.065(4) 0.022(2) -0.015(2) -0.0045(17) 0.005(2)
C16 0.034(3) 0.159(8) 0.048(4) -0.054(4) 0.003(3) -0.033(4)
C17 0.062(4) 0.112(6) 0.030(3) -0.024(4) -0.022(3) 0.045(4)
C18 0.033(3) 0.060(4) 0.031(2) -0.019(2) -0.0019(19) 0.006(2)
C19 0.0197(19) 0.032(2) 0.027(2) 0.0011(18) 0.0057(16) 0.0031(18)
C20 0.042(3) 0.038(3) 0.054(3) 0.014(3) 0.019(2) 0.006(2)
C21 0.020(2) 0.067(4) 0.053(3) -0.013(3) 0.002(2) 0.004(2)
C22 0.029(2) 0.039(3) 0.036(3) -0.002(2) 0.014(2) 0.005(2)

loop_
_atom_type_symbol
_atom_type_description
_atom_type_scat_dispersion_real
_atom_type_scat_dispersion_imag
_atom_type_scat_source
C C 0.0033 0.0016 'International Tables Vol C Tables 4.2.6.8 and 6.1.1.4'
H H 0.0000 0.0000 'International Tables Vol C Tables 4.2.6.8 and 6.1.1.4'
N N 0.0061 0.0033 'International Tables Vol C Tables 4.2.6.8 and 6.1.1.4'
O O 0.0106 0.0060 'International Tables Vol C Tables 4.2.6.8 and 6.1.1.4'
F F 0.0171 0.0103 'International Tables Vol C Tables 4.2.6.8 and 6.1.1.4'
W W -0.8490 6.8722 'International Tables Vol C Tables 4.2.6.8 and 6.1.1.4'

loop_
_geom_angle_atom_site_label_1
_geom_angle_atom_site_label_2
_geom_angle_atom_site_label_3
_geom_angle
C1 W N1 107.25(18)
C1 W O1 107.84(17)
N1 W O1 111.10(14)
C1 W O2 107.23(16)
N1 W O2 111.98(13)
O1 W O2 111.20(12)
C15 O1 W 139.7(3)
C19 O2 W 139.3(3)
C4 N1 W 153.4(3)
C4 N2 C5 108.6(4)
C4 N2 C7 126.8(3)
C5 N2 C7 124.6(4)
C4 N3 C6 108.4(4)
C4 N3 C11 126.5(3)
C6 N3 C11 125.0(4)
C2 C1 W 170.4(4)
C1 C2 C3 113.0(4)
N1 C4 N3 126.4(4)
N1 C4 N2 127.0(4)
N3 C4 N2 106.6(4)
C6 C5 N2 108.0(4)
C5 C6 N3 108.4(4)
N2 C7 C10 110.1(4)
N2 C7 C9 108.0(4)
C10 C7 C9 112.7(4)
N2 C7 C8 108.6(4)
C10 C7 C8 108.2(4)
C9 C7 C8 109.1(4)
N3 C11 C12 109.6(4)
N3 C11 C14 108.2(4)
C12 C11 C14 112.5(4)
N3 C11 C13 109.0(4)
C12 C11 C13 108.7(4)
C14 C11 C13 108.7(4)
O1 C15 C16 114.7(4)
O1 C15 C18 108.0(4)
C16 C15 C18 109.8(5)
O1 C15 C17 103.5(4)
C16 C15 C17 111.0(5)
C18 C15 C17 109.6(4)
F2 C17 F3 109.2(7)
F2 C17 F1 107.6(5)
F3 C17 F1 109.1(7)
F2 C17 C15 109.1(6)
F3 C17 C15 112.2(5)
F1 C17 C15 109.5(6)
F4 C18 F5 106.7(4)
F4 C18 F6 106.9(4)
F5 C18 F6 105.9(4)
F4 C18 C15 113.9(5)
F5 C18 C15 110.3(4)
F6 C18 C15 112.6(4)
O2 C19 C20 113.1(4)
O2 C19 C22 105.6(3)
C20 C19 C22 109.4(4)
O2 C19 C21 108.3(4)
C20 C19 C21 110.3(4)
C22 C19 C21 110.1(4)
F7 C21 F9 106.5(5)
F7 C21 F8 107.5(5)
F9 C21 F8 106.2(4)
F7 C21 C19 113.9(4)
F9 C21 C19 110.5(5)
F8 C21 C19 111.9(4)
F12 C22 F10 106.9(4)
F12 C22 F11 105.7(4)
F10 C22 F11 107.1(4)
F12 C22 C19 111.2(4)
F10 C22 C19 112.9(4)
F11 C22 C19 112.5(4)

loop_
_geom_bond_atom_site_label_1
_geom_bond_atom_site_label_2
_geom_bond_distance
W C1 1.757(5)
W N1 1.839(3)
W O1 1.931(3)
W O2 1.938(3)
O1 C15 1.399(5)
O2 C19 1.405(5)
N1 C4 1.334(5)
N2 C4 1.373(5)
N2 C5 1.389(5)
N2 C7 1.499(6)
N3 C4 1.368(5)
N3 C6 1.390(5)
N3 C11 1.503(6)
F1 C17 1.337(6)
F2 C17 1.299(7)
F3 C17 1.319(9)
F4 C18 1.324(6)
F5 C18 1.333(7)
F6 C18 1.347(5)
F7 C21 1.311(7)
F8 C21 1.340(5)
F9 C21 1.340(6)
F10 C22 1.338(5)
F11 C22 1.348(6)
F12 C22 1.330(6)
C1 C2 1.494(6)
C2 C3 1.515(7)
C5 C6 1.328(7)
C7 C10 1.528(7)
C7 C9 1.531(6)
C7 C8 1.536(6)
C11 C12 1.517(7)
C11 C14 1.525(7)
C11 C13 1.531(6)
C15 C16 1.500(7)
C15 C18 1.527(6)
C15 C17 1.579(9)
C19 C20 1.520(6)
C19 C22 1.522(6)
C19 C21 1.531(7)

loop_
_geom_torsion_atom_site_label_1
_geom_torsion_atom_site_label_2
_geom_torsion_atom_site_label_3
_geom_torsion_atom_site_label_4
_geom_torsion
C1 W O1 C15 23.4(5)
N1 W O1 C15 140.7(4)
O2 W O1 C15 -93.8(4)
C1 W O2 C19 -9.4(4)
N1 W O2 C19 -126.8(4)
O1 W O2 C19 108.2(4)
C1 W N1 C4 -0.2(7)
O1 W N1 C4 -117.8(7)
O2 W N1 C4 117.2(7)
N1 W C1 C2 -13(2)
O1 W C1 C2 107(2)
O2 W C1 C2 -133(2)
W C1 C2 C3 26(3)
W N1 C4 N3 -92.2(8)
W N1 C4 N2 90.8(8)
C6 N3 C4 N1 -178.6(4)
C11 N3 C4 N1 2.1(7)
C6 N3 C4 N2 -1.1(5)
C11 N3 C4 N2 179.6(4)
C5 N2 C4 N1 178.8(4)
C7 N2 C4 N1 -3.2(7)
C5 N2 C4 N3 1.3(5)
C7 N2 C4 N3 179.3(4)
C4 N2 C5 C6 -1.1(5)
C7 N2 C5 C6 -179.1(4)
N2 C5 C6 N3 0.4(5)
C4 N3 C6 C5 0.4(5)
C11 N3 C6 C5 179.8(4)
C4 N2 C7 C10 51.3(6)
C5 N2 C7 C10 -131.0(4)
C4 N2 C7 C9 -72.1(5)
C5 N2 C7 C9 105.5(5)
C4 N2 C7 C8 169.7(4)
C5 N2 C7 C8 -12.7(6)
C4 N3 C11 C12 -54.1(6)
C6 N3 C11 C12 126.6(4)
C4 N3 C11 C14 68.9(5)
C6 N3 C11 C14 -110.4(5)
C4 N3 C11 C13 -173.0(4)
C6 N3 C11 C13 7.7(6)
W O1 C15 C16 16.6(8)
W O1 C15 C18 -106.1(5)
W O1 C15 C17 137.7(4)
O1 C15 C17 F2 -62.3(6)
C16 C15 C17 F2 61.2(6)
C18 C15 C17 F2 -177.4(5)
O1 C15 C17 F3 58.8(5)
C16 C15 C17 F3 -177.6(5)
C18 C15 C17 F3 -56.2(6)
O1 C15 C17 F1 -179.8(5)
C16 C15 C17 F1 -56.3(6)
C18 C15 C17 F1 65.1(7)
O1 C15 C18 F4 -50.2(6)
C16 C15 C18 F4 -175.9(5)
C17 C15 C18 F4 62.0(6)
O1 C15 C18 F5 69.8(5)
C16 C15 C18 F5 -55.9(6)
C17 C15 C18 F5 -178.0(4)
O1 C15 C18 F6 -172.1(4)
C16 C15 C18 F6 62.2(6)
C17 C15 C18 F6 -60.0(6)
W O2 C19 C20 46.1(6)
W O2 C19 C22 165.8(3)
W O2 C19 C21 -76.3(5)
O2 C19 C21 F7 -45.1(6)
C20 C19 C21 F7 -169.3(4)
C22 C19 C21 F7 69.8(5)
O2 C19 C21 F9 74.7(5)
C20 C19 C21 F9 -49.5(5)
C22 C19 C21 F9 -170.3(4)
O2 C19 C21 F8 -167.2(4)
C20 C19 C21 F8 68.6(6)
C22 C19 C21 F8 -52.3(6)
O2 C19 C22 F12 -54.6(5)
C20 C19 C22 F12 67.4(5)
C21 C19 C22 F12 -171.2(4)
O2 C19 C22 F10 -174.8(4)
C20 C19 C22 F10 -52.8(5)
C21 C19 C22 F10 68.6(5)
O2 C19 C22 F11 63.8(5)
C20 C19 C22 F11 -174.2(4)
C21 C19 C22 F11 -52.8(5)

loop_
_cod_related_entry_id
_cod_related_entry_database
_cod_related_entry_code
1 ChemSpider 30659729
